data_7246441
loop_
_publ_author_name
'Vishnevskiy, Yury V.'
'Otlyotov, Arseniy A.'
'Lamm, Jan-Hendrik'
'Stammler, Hans-Georg'
'Girichev, Georgiy V.'
'Mitzel, Norbert W.'

_publ_section_title
;
 Accurate single crystal and gas-phase molecular structures of
 acenaphthene: a starting point in the search for the longest C-C bond.
;
_journal_issue 16
_journal_name_full 'Physical chemistry chemical physics : PCCP'
_journal_page_first 11464
_journal_page_last 11476
_journal_paper_doi 10.1039/d2cp05613e
_journal_volume 25
_journal_year 2023
_chemical_absolute_configuration unk
_chemical_formula_moiety 'C12 H10'
_chemical_formula_sum 'C12 H10'
_chemical_formula_weight 154.213
_chemical_name_common Acenaphthene
_space_group_crystal_system orthorhombic
_space_group_IT_number 26
_space_group_name_Hall 'P 2c -2'
_space_group_name_H-M_alt 'P m c 21'
_symmetry_Int_Tables_number 26
_atom_sites_solution_primary dual
_audit_creation_date 2022-10-05
_audit_creation_method
;
Olex2 1.5-alpha
(compiled 2022.06.10 svn.r3fa896fb for OlexSys, GUI svn.r6535)
;
_audit_update_record
;
2022-10-05 deposited with the CCDC.	2023-03-15 downloaded from the CCDC.
;
_cell_angle_alpha 90
_cell_angle_beta 90
_cell_angle_gamma 90
_cell_formula_units_Z 4
_cell_length_a 13.8982(4)
_cell_length_b 8.2537(3)
_cell_length_c 7.1540(2)
_cell_measurement_reflns_used 11329
_cell_measurement_temperature 200.0(1)
_cell_measurement_theta_max 42.1170
_cell_measurement_theta_min 3.7390
_cell_volume 820.65(4)
_computing_cell_refinement 'CrysAlisPro 1.171.39.15e (Rigaku OD, 2015)'
_computing_data_collection 'CrysAlisPro 1.171.39.15e (Rigaku OD, 2015)'
_computing_data_reduction 'CrysAlisPro 1.171.39.15e (Rigaku OD, 2015)'
_computing_molecular_graphics 'Olex2 1.5-alpha (Dolomanov et al., 2009)'
_computing_publication_material 'Olex2 1.5-alpha (Dolomanov et al., 2009)'
_computing_structure_refinement 'olex2.refine 1.5-alpha (Bourhis et al., 2015)'
_computing_structure_solution 'ShelXT (Sheldrick, 2015)'
_diffrn_ambient_temperature 200.0(1)
_diffrn_detector_area_resol_mean 5.3114
_diffrn_detector_type Atlas
_diffrn_measured_fraction_theta_full 0.9811
_diffrn_measured_fraction_theta_max 0.9927
_diffrn_measurement_details
;
List of Runs (angles in degrees, time in seconds):

  # Type    Start    End  Width  t~exp~   \w     \q     \k     \f   Frames
#--------------------------------------------------------------------------
  1  \w    -97.00 -27.00   1.00   22.50    --  -41.46 129.00-104.00   70
  2  \w   -125.00 -57.00   1.00   22.50    --  -41.46-178.00 -30.00   68
  3  \w   -110.00 -15.00   1.00   22.50    --  -41.46 -62.00  48.16   95
  4  \w   -107.00 -12.00   1.00   22.50    --  -41.46 -77.00   0.00   95
  5  \w    -45.00 -10.00   1.00   22.50    --  -41.46 -82.00 175.74   35
  6  \w    -37.00  -9.00   1.00   22.50    --  -41.46 -84.00 110.77   28
  7  \w    -58.00  20.00   1.00   22.50    --  -41.46  57.00-120.00   78
  8  \w   -106.00 -57.00   1.00   22.50    --  -41.46-178.00 -90.00   49
  9  \w    -38.00  -9.00   1.00   22.50    --  -41.46 -84.00 -89.71   29
 10  \w    -27.00  71.00   1.00   22.50    --   41.93 -19.00  90.00   98
 11  \w     24.00 111.00   1.00   22.50    --   41.93  38.00-180.00   87
 12  \w     11.00 105.00   1.00   22.50    --   41.93  19.00 120.00   94
 13  \w     20.00 116.00   1.00   22.50    --   41.93  19.00 -90.00   96
 14  \w     12.00 103.00   1.00   22.50    --   41.93  77.00 -90.00   91
 15  \w     41.00  97.00   1.00   22.50    --   41.93-129.00-177.00   56
 16  \w     70.00 109.00   1.00   22.50    --   41.93 141.00  67.00   39
;
_diffrn_measurement_device 'four-circle diffractometer'
_diffrn_measurement_device_type 'SuperNova, Dual, Cu at home/near, Atlas'
_diffrn_measurement_method '\w scans'
_diffrn_radiation_type 'Mo K\a'
_diffrn_radiation_wavelength 0.71073
_diffrn_reflns_av_R_equivalents 0.0331
_diffrn_reflns_av_unetI/netI 0.0158
_diffrn_reflns_Laue_measured_fraction_full 0.9811
_diffrn_reflns_Laue_measured_fraction_max 0.9927
_diffrn_reflns_limit_h_max 23
_diffrn_reflns_limit_h_min -23
_diffrn_reflns_limit_k_max 13
_diffrn_reflns_limit_k_min -13
_diffrn_reflns_limit_l_max 11
_diffrn_reflns_limit_l_min -11
_diffrn_reflns_number 34080
_diffrn_reflns_point_group_measured_fraction_full 0.9839
_diffrn_reflns_point_group_measured_fraction_max 0.9937
_diffrn_reflns_theta_full 25.2417
_diffrn_reflns_theta_max 36.32
_diffrn_reflns_theta_min 2.87
_exptl_absorpt_coefficient_mu 0.070
_exptl_absorpt_correction_T_max 1.000
_exptl_absorpt_correction_T_min 0.599
_exptl_absorpt_correction_type gaussian
_exptl_absorpt_process_details
;
CrysAlisPro 1.171.39.15e (Rigaku Oxford Diffraction, 2015)
Numerical absorption correction based on gaussian integration over
			a multifaceted crystal model
Empirical absorption correction using spherical harmonics,
 implemented in SCALE3 ABSPACK scaling algorithm.
;
_exptl_crystal_colour 'clear colourless'
_exptl_crystal_colour_lustre clear
_exptl_crystal_colour_primary colourless
_exptl_crystal_density_diffrn 1.248
_exptl_crystal_description block
_exptl_crystal_F_000 328.165
_exptl_crystal_size_max 0.493
_exptl_crystal_size_mid 0.15
_exptl_crystal_size_min 0.109
_refine_diff_density_max 0.1294
_refine_diff_density_min -0.1232
_refine_diff_density_rms 0.0286
_refine_ls_abs_structure_details 'Hooft, R.W.W., Straver, L.H., Spek, A.L. (2010). J. Appl. Cryst., 43, 665-668.'
_refine_ls_abs_structure_Flack -2(3)
_refine_ls_d_res_high 0.6000
_refine_ls_d_res_low 7.0966
_refine_ls_goodness_of_fit_ref 1.1012
_refine_ls_hydrogen_treatment refall
_refine_ls_matrix_type full
_refine_ls_number_constraints 0
_refine_ls_number_parameters 205
_refine_ls_number_reflns 4070
_refine_ls_number_restraints 1
_refine_ls_restrained_S_all 1.1012
_refine_ls_R_factor_all 0.0293
_refine_ls_R_factor_gt 0.0236
_refine_ls_shift/su_max 0.0004
_refine_ls_shift/su_mean 0.0001
_refine_ls_structure_factor_coef Fsqd
_refine_ls_weighting_details 'w=1/[\s^2^(Fo^2^)+(0.0135P)^2^+0.0309P] where P=(Fo^2^+2Fc^2^)/3'
_refine_ls_weighting_scheme calc
_refine_ls_wR_factor_gt 0.0482
_refine_ls_wR_factor_ref 0.0505
_reflns_Friedel_coverage 0.995
_reflns_limit_h_max 23
_reflns_limit_h_min -23
_reflns_limit_k_max 13
_reflns_limit_k_min -13
_reflns_limit_l_max 11
_reflns_limit_l_min -11
_reflns_number_gt 3667
_reflns_number_total 4070
_reflns_threshold_expression I>=2u(I)
_cod_data_source_file d2cp05613e3.cif
_cod_data_source_block ACE_200K
_cod_depositor_comments 'Adding full bibliography for 7246440--7246442.cif.'
_cod_original_sg_symbol_Hall ' P 2c -2'
_cod_database_code 7246441
_olex2_refinement_description
;
;
_olex2_submission_special_instructions 'No special instructions were received'
_oxdiff_exptl_absorpt_empirical_details
;
Empirical correction (ABSPACK) includes:
- Absorption correction using spherical harmonics
- Frame scaling
- Detector area scaling
;

loop_
_space_group_symop_id
_space_group_symop_operation_xyz
1 x,y,z
2 -x,-y,z+1/2
3 -x,y,z
4 x,-y,z+1/2

loop_
_atom_site_label
_atom_site_type_symbol
_atom_site_fract_x
_atom_site_fract_y
_atom_site_fract_z
_atom_site_U_iso_or_equiv
_atom_site_adp_type
_atom_site_occupancy
_atom_site_site_symmetry_order
_atom_site_refinement_flags_posn
_atom_site_refinement_flags_adp
_atom_site_refinement_flags_occupancy
C5 C 1.0 0.80331(8) 0.92097(12) 0.02598(12) Uani 1.000000 2 S T P
C12 C 0.5 0.83825(8) 0.52445(10) 0.02374(13) Uani 1.000000 2 S T P
C6 C 1.0 0.63334(8) 0.92074(10) 0.02116(10) Uani 1.000000 2 S T P
C13 C 0.5 0.75682(8) 0.35184(9) 0.02086(11) Uani 1.000000 2 S T P
C8 C 0.58428(4) 0.71115(6) 0.25606(7) 0.02455(9) Uani 1.000000 1 . . .
C1 C 0.91574(3) 0.53840(6) 0.92101(8) 0.02267(8) Uani 1.000000 1 . . .
C9 C 0.67183(4) 0.74815(7) 0.33368(8) 0.02931(11) Uani 1.000000 1 . . .
C10 C 0.67404(4) 0.83027(8) 0.50806(9) 0.03203(12) Uani 1.000000 1 . . .
C7 C 0.94379(4) 0.36145(6) 0.92124(9) 0.02558(9) Uani 1.000000 1 . . .
C11 C 0.59150(5) 0.87470(7) 0.60210(8) 0.03023(11) Uani 1.000000 1 . . .
C4 C 0.90849(4) 0.87996(7) 0.92148(10) 0.03249(11) Uani 1.000000 1 . . .
C2 C 0.82813(4) 0.61531(7) 0.92172(9) 0.02945(10) Uani 1.000000 1 . . .
C3 C 0.82586(4) 0.78730(8) 0.92232(11) 0.03310(10) Uani 1.000000 1 . . .
C14 C 0.55610(5) 0.62470(9) 0.07803(10) 0.03646(13) Uani 1.000000 1 . . .
H7a H 0.9158(6) 0.2996(10) 1.0435(14) 0.049(2) Uani 1.000000 1 . . .
H7b H 0.9174(6) 0.3002(9) 0.7965(12) 0.046(2) Uani 1.000000 1 . . .
H2 H 0.7609(5) 0.5488(9) 0.9201(15) 0.0499(19) Uani 1.000000 1 . . .
H9 H 0.7385(5) 0.7171(10) 0.2630(14) 0.050(2) Uani 1.000000 1 . . .
H3 H 0.7555(5) 0.8458(9) 0.9254(15) 0.051(2) Uani 1.000000 1 . . .
H4 H 0.9043(5) 1.0122(10) 0.9229(16) 0.055(2) Uani 1.000000 1 . . .
H11 H 0.5971(6) 0.9391(10) 0.7341(11) 0.049(2) Uani 1.000000 1 . . .
H14a H 0.5842(6) 0.4991(14) 0.0754(15) 0.069(3) Uani 1.000000 1 . . .
H10 H 0.7430(6) 0.8598(12) 0.5674(14) 0.059(3) Uani 1.000000 1 . . .
H14b H 0.5847(6) 0.6875(16) -0.0442(11) 0.066(3) Uani 1.000000 1 . . .

loop_
_atom_site_aniso_label
_atom_site_aniso_U_11
_atom_site_aniso_U_22
_atom_site_aniso_U_33
_atom_site_aniso_U_12
_atom_site_aniso_U_13
_atom_site_aniso_U_23
C5 0.0325(3) 0.0188(3) 0.0267(3) -0.000000 -0.000000 -0.0002(3)
C12 0.0281(3) 0.0201(3) 0.0230(3) -0.000000 -0.000000 -0.0021(2)
C6 0.0248(3) 0.0187(2) 0.0200(2) -0.000000 -0.000000 -0.0005(2)
C13 0.0227(3) 0.0184(3) 0.0215(3) -0.000000 -0.000000 -0.0001(2)
C8 0.0258(2) 0.0237(2) 0.0242(2) 0.00202(17) 0.00229(19) 0.00052(18)
C1 0.02469(19) 0.02179(19) 0.02152(17) -0.00070(15) 0.0006(2) -0.00130(18)
C9 0.0234(2) 0.0314(3) 0.0332(3) 0.00181(19) 0.0014(2) 0.0053(2)
C10 0.0270(3) 0.0337(3) 0.0353(3) -0.0047(2) -0.0071(2) 0.0039(2)
C7 0.0311(2) 0.02041(18) 0.0252(2) -0.00327(16) 0.0007(2) -0.00090(19)
C11 0.0350(3) 0.0269(2) 0.0288(3) -0.0038(2) -0.0062(2) -0.0034(2)
C4 0.0397(3) 0.0222(2) 0.0356(3) 0.00722(19) -0.0002(3) -0.0008(2)
C2 0.0243(2) 0.0316(2) 0.0324(2) 0.00177(18) 0.0006(2) -0.0041(2)
C3 0.0312(2) 0.0323(2) 0.0358(2) 0.0097(2) -0.0009(3) -0.0033(2)
C14 0.0401(3) 0.0413(3) 0.0279(3) 0.0017(3) 0.0048(2) -0.0098(2)
H7a 0.065(6) 0.044(5) 0.039(5) -0.004(4) 0.010(5) 0.020(4)
H7b 0.049(5) 0.042(5) 0.046(6) 0.001(4) -0.012(4) -0.014(4)
H2 0.029(4) 0.045(4) 0.076(5) -0.004(4) 0.003(5) -0.004(5)
H9 0.029(4) 0.071(6) 0.049(5) 0.005(4) 0.004(4) 0.014(5)
H3 0.036(4) 0.054(5) 0.064(6) 0.019(4) -0.006(5) -0.002(5)
H4 0.076(6) 0.022(4) 0.067(5) 0.010(4) -0.006(5) 0.001(5)
H11 0.049(5) 0.058(6) 0.040(6) -0.005(4) -0.008(4) -0.007(4)
H14a 0.066(6) 0.056(6) 0.084(8) 0.023(5) -0.011(5) -0.040(6)
H10 0.036(5) 0.068(6) 0.072(7) -0.011(4) -0.020(5) 0.002(5)
H14b 0.058(7) 0.116(9) 0.024(6) -0.012(6) 0.006(4) 0.002(5)

loop_
_atom_type_symbol
_atom_type_scat_dispersion_real
_atom_type_scat_dispersion_imag
_atom_type_scat_source
_atom_type_scat_dispersion_source
C 0.00347 0.00161 'NoSpherA2: Chem.Sci. 2021, DOI:10.1039/D0SC05526C' 'Henke, Gullikson and Davis, At. Data and Nucl. Data Tables, 1993, 54, 2'
H 0.00000 0.00000 'NoSpherA2: Chem.Sci. 2021, DOI:10.1039/D0SC05526C' 'Henke, Gullikson and Davis, At. Data and Nucl. Data Tables, 1993, 54, 2'

loop_
_exptl_crystal_face_index_h
_exptl_crystal_face_index_k
_exptl_crystal_face_index_l
_exptl_crystal_face_perp_dist
1 -1 -10 0.2527
-1 -12 0 0.0541
-1 2 10 0.2459
1 12 -1 0.0757
3 0 -10 0.2487
20 0 0 0.0427
0 0 10 0.2283
-20 0 -1 0.0492

loop_
_geom_angle_atom_site_label_1
_geom_angle_atom_site_label_2
_geom_angle_atom_site_label_3
_geom_angle
_geom_angle_site_symmetry_1
_geom_angle_site_symmetry_3
_geom_angle_publ_flag
C4 C5 C6 116.45(3) . . ?
C4 C5 C6 116.45(3) 3_755 . ?
C4 C5 C4 127.10(7) 3_755 . ?
C11 C12 C13 116.42(4) . . ?
C11 C12 C13 116.42(4) 3_655 . ?
C11 C12 C11 127.17(7) 3_655 . ?
C1 C6 C5 123.79(3) . . ?
C1 C6 C5 123.79(3) 3_755 . ?
C1 C6 C1 112.42(6) 3_755 . ?
C8 C13 C12 123.73(3) . . ?
C8 C13 C12 123.73(3) 3_655 . ?
C8 C13 C8 112.54(6) 3_655 . ?
C9 C8 C13 118.76(5) . . ?
C14 C8 C13 108.71(5) . . ?
C14 C8 C9 132.52(5) . . ?
C7 C1 C6 108.85(4) . . ?
C2 C1 C6 118.68(5) . . ?
C2 C1 C7 132.47(5) . . ?
C10 C9 C8 118.75(5) . . ?
H9 C9 C8 121.1(5) . . ?
H9 C9 C10 120.2(5) . . ?
C11 C10 C9 122.50(6) . . ?
H10 C10 C9 118.3(5) . . ?
H10 C10 C11 119.2(5) . . ?
C7 C7 C1 104.94(3) 3_755 . ?
H7a C7 C1 111.3(5) . . ?
H7b C7 C1 111.1(4) . . ?
H7b C7 H7a 108.8(6) . . ?
C10 C11 C12 119.84(6) . . ?
H11 C11 C12 120.5(4) . . ?
H11 C11 C10 119.7(4) . . ?
C3 C4 C5 119.89(5) . . ?
H4 C4 C5 119.5(4) . . ?
H4 C4 C3 120.6(4) . . ?
C3 C2 C1 118.80(5) . . ?
H2 C2 C1 122.1(4) . . ?
H2 C2 C3 119.1(4) . . ?
C2 C3 C4 122.39(5) . . ?
H3 C3 C4 120.1(4) . . ?
H3 C3 C2 117.5(4) . . ?
C14 C14 C8 105.02(3) 3_655 . ?
H14a C14 C8 111.4(5) . . ?
H14b C14 C8 110.9(6) . . ?
H14b C14 H14a 107.6(8) . . ?

loop_
_geom_bond_atom_site_label_1
_geom_bond_atom_site_label_2
_geom_bond_distance
_geom_bond_site_symmetry_2
_geom_bond_publ_flag
C5 C6 1.4028(9) . ?
C5 C4 1.4204(6) 3_755 ?
C5 C4 1.4204(6) . ?
C12 C13 1.4059(9) . ?
C12 C11 1.4200(7) . ?
C12 C11 1.4200(7) 3_655 ?
C6 C1 1.4090(6) . ?
C6 C1 1.4090(6) 3_755 ?
C13 C8 1.4084(6) . ?
C13 C8 1.4084(6) 3_655 ?
C8 C9 1.3720(7) . ?
C8 C14 1.5115(9) . ?
C1 C7 1.5116(7) . ?
C1 C2 1.3732(7) . ?
C9 C10 1.4201(8) . ?
C9 H9 1.087(8) . ?
C10 C11 1.3795(9) . ?
C10 H10 1.077(8) . ?
C7 C7 1.5625(10) 3_755 ?
C7 H7a 1.085(9) . ?
C7 H7b 1.089(8) . ?
C11 H11 1.086(8) . ?
C4 C3 1.3798(9) . ?
C4 H4 1.093(8) . ?
C2 C3 1.4199(8) . ?
C2 H2 1.084(7) . ?
C3 H3 1.090(7) . ?
C14 C14 1.5594(13) 3_655 ?
C14 H14a 1.108(11) . ?
C14 H14b 1.091(9) . ?

loop_
_geom_torsion_atom_site_label_1
_geom_torsion_atom_site_label_2
_geom_torsion_atom_site_label_3
_geom_torsion_atom_site_label_4
_geom_torsion
_geom_torsion_site_symmetry_1
_geom_torsion_site_symmetry_2
_geom_torsion_site_symmetry_3
_geom_torsion_site_symmetry_4
_geom_torsion_publ_flag
C5 C6 C1 C7 -179.83(8) . . . . ?
C5 C6 C1 C7 179.83(8) . . 3_755 3_755 ?
C5 C6 C1 C2 -0.07(9) . . . . ?
C5 C6 C1 C2 0.07(9) . . 3_755 3_755 ?
C5 C4 C3 C2 -0.33(9) . . . . ?
C5 C4 C3 C2 -0.33(9) 3_755 . . . ?
C12 C13 C8 C9 -0.31(7) . . . . ?
C12 C13 C8 C9 0.31(7) . . 3_655 3_655 ?
C12 C13 C8 C14 179.24(7) . . . . ?
C12 C13 C8 C14 -179.24(7) . . 3_655 3_655 ?
C12 C11 C10 C9 0.02(7) . . . . ?
C12 C11 C10 C9 0.02(7) 3_655 . . . ?
C6 C1 C7 C7 0.04(5) . . . 3_755 ?
C6 C1 C7 C7 -0.04(5) . 3_755 3_755 . ?
C6 C1 C2 C3 -0.05(8) . . . . ?
C6 C1 C2 C3 -0.05(8) 3_755 . . . ?
C13 C8 C9 C10 0.35(7) . . . . ?
C13 C8 C9 C10 0.35(7) 3_655 . . . ?
C13 C8 C14 C14 -0.25(5) . 3_655 3_655 . ?
C13 C8 C14 C14 0.25(5) . . . 3_655 ?
C8 C9 C10 C11 -0.21(7) . . . . ?
C8 C14 C14 C8 0.00(7) . . 3_655 3_655 ?
C1 C7 C7 C1 -0.00(7) . . 3_755 3_755 ?
C1 C2 C3 C4 0.25(8) . . . . ?
